data_1528806
loop_
_publ_author_name
'Pruchnik, F.P.'
'Jutarska, A.'
'Ciunik, Z.'
'Pruchnik, M.'

_publ_section_title
;
 Synthesis and structural characterization of new rhodium formato
 complexes containing [Rh2](4+) and [Rh4](6+) cores
;
_journal_name_full 'Inorganica Chimica Acta'
_journal_page_first 609
_journal_page_last 616
_journal_volume 350
_journal_year 2003
_chemical_formula_sum 'C5 H9 Na O12 Rh2'
_chemical_name_systematic 'Na (Rh2 (O O C H)4 (O O C H) (H2 O)) (H2 O)'
_space_group_IT_number 14
_symmetry_space_group_name_Hall '-P 2yn'
_symmetry_space_group_name_H-M 'P 1 21/n 1'
_cell_angle_alpha 90
_cell_angle_beta 92.55
_cell_angle_gamma 90
_cell_formula_units_Z 4
_cell_length_a 6.67
_cell_length_b 10.954
_cell_length_c 16.751
_cell_volume 1222.669
_citation_journal_id_ASTM ICHAA3
_cod_data_source_file Pruchnik_ICHAA3_2003_1018.cif
_cod_data_source_block C5H9Na1O12Rh2
_cod_original_sg_symbol_Hall '-P 2ybc (x-z,y,z)'
_cod_original_formula_sum 'C5 H9 Na1 O12 Rh2'
_cod_database_code 1528806

loop_
_symmetry_equiv_pos_as_xyz
x,y,z
-x+1/2,y+1/2,-z+1/2
-x,-y,-z
x-1/2,-y-1/2,z-1/2

loop_
_atom_site_label
_atom_site_type_symbol
_atom_site_fract_x
_atom_site_fract_y
_atom_site_fract_z
_atom_site_occupancy
_atom_site_U_iso_or_equiv
C5 C+4 0.1763 0.6811 1.0469 1 0.0
O5 O-2 0.275 0.6846 0.98378 1 0.0
H2 H-1 -0.108 0.602 0.745 1 0.0
H9 H+1 0.25 0.291 1.015 1 0.0
O12 O-2 0.3109 0.3365 0.9884 1 0.0
O10 O-2 0.3052 0.971 0.92676 1 0.0
O3 O-2 -0.0817 0.8555 0.93648 1 0.0
O1 O-2 0.4329 0.7751 0.82406 1 0.0
C2 C+4 -0.2056 0.9245 0.8981 1 0.0
H4 H+1 0.424 0.332 1.003 1 0.0
H6 H-1 -0.321 0.942 0.928 1 0.0
O9 O-2 0.0476 0.6617 0.83524 1 0.0
H1 H-1 0.563 0.795 0.729 1 0.0
H3 H-1 0.123 0.755 1.061 1 0.0
O4 O-2 -0.1901 0.9668 0.82903 1 0.0
H5 H-1 0.345 1.141 0.907 1 0.0
O11 O-2 -0.0221 1.0267 0.65119 1 0.0
C1 C+4 0.4454 0.8157 0.7538 1 0.0
Rh1 Rh+2 0.17865 0.81318 0.884007 1 0.0
Na1 Na+1 0.18882 0.49105 0.90807 1 0.0
Rh2 Rh+2 0.06029 0.9259 0.769187 1 0.0
O2 O-2 0.3183 0.8824 0.71668 1 0.0
C3 C+4 -0.0442 0.6714 0.7678 1 0.0
C4 C+4 0.2829 1.0661 0.8846 1 0.0
O6 O-2 0.1436 0.5884 1.08632 1 0.0
O8 O-2 0.1908 1.0773 0.81771 1 0.0
H7 H+1 -0.031 1.102 0.651 1 0.0
H8 H+1 -0.118 0.998 0.628 1 0.0
O7 O-2 -0.0659 0.7671 0.72679 1 0.0
